data_7203828
loop_
_publ_author_name
'P\"aiv\"asaari, Jani'
'Dezelah, IV, Charles L.'
'Back, Dwayne'
'El-Kaderi, Hani M.'
'Heeg, Mary Jane'
'Putkonen, Matti'
'Niinist\"o, Lauri'
'Winter, Charles H.'

_publ_section_title
;
 Synthesis, structure and properties of volatile lanthanide complexes
 containing amidinate ligands: application for Er2O3 thin film growth
 by atomic layer deposition
;
_journal_issue 39
_journal_name_full 'Journal of Materials Chemistry'
_journal_page_first 4224
_journal_paper_doi 10.1039/b507351k
_journal_volume 15
_journal_year 2005
_chemical_formula_sum 'C30 H63 Ce N6'
_chemical_formula_weight 647.98
_chemical_name_systematic
;
?
;
_space_group_IT_number 15
_symmetry_cell_setting monoclinic
_symmetry_space_group_name_Hall '-C 2yc'
_symmetry_space_group_name_H-M 'C 1 2/c 1'
_atom_sites_solution_hydrogens geom
_atom_sites_solution_primary direct
_atom_sites_solution_secondary difmap
_audit_creation_method SHELXL-97
_cell_angle_alpha 90.00
_cell_angle_beta 115.953(11)
_cell_angle_gamma 90.00
_cell_formula_units_Z 4
_cell_length_a 17.306(6)
_cell_length_b 11.928(6)
_cell_length_c 19.182(9)
_cell_measurement_reflns_used 999
_cell_measurement_temperature 295(2)
_cell_measurement_theta_max 25.1
_cell_measurement_theta_min 2.5
_cell_volume 3560(3)
_computing_cell_refinement 'Bruker SAINT'
_computing_data_collection 'Bruker SMART'
_computing_data_reduction 'Bruker SAINT'
_computing_molecular_graphics SHELXTL-Plus
_computing_publication_material SHELXL-97
_computing_structure_refinement 'SHELXL-97 (Sheldrick, 1997)'
_computing_structure_solution 'SHELXS-97 (Sheldrick, 1990)'
_diffrn_ambient_temperature 295(2)
_diffrn_measured_fraction_theta_full 0.951
_diffrn_measured_fraction_theta_max 0.947
_diffrn_measurement_method 'SMART CCD'
_diffrn_radiation_monochromator graphite
_diffrn_radiation_source 'fine-focus sealed tube'
_diffrn_radiation_type MoK\a
_diffrn_radiation_wavelength 0.71073
_diffrn_reflns_av_R_equivalents 0.0149
_diffrn_reflns_av_sigmaI/netI 0.0394
_diffrn_reflns_limit_h_max 23
_diffrn_reflns_limit_h_min -13
_diffrn_reflns_limit_k_max 15
_diffrn_reflns_limit_k_min 0
_diffrn_reflns_limit_l_max 24
_diffrn_reflns_limit_l_min -25
_diffrn_reflns_number 12741
_diffrn_reflns_theta_full 28.30
_diffrn_reflns_theta_max 28.35
_diffrn_reflns_theta_min 2.15
_exptl_absorpt_coefficient_mu 1.303
_exptl_absorpt_correction_T_max 0.7625
_exptl_absorpt_correction_T_min 0.7450
_exptl_absorpt_correction_type multi-scan
_exptl_crystal_colour yellow
_exptl_crystal_density_diffrn 1.209
_exptl_crystal_density_method 'not measured'
_exptl_crystal_description multifaceted
_exptl_crystal_F_000 1372
_exptl_crystal_size_max 0.24
_exptl_crystal_size_mid 0.22
_exptl_crystal_size_min 0.22
_refine_diff_density_max 0.372
_refine_diff_density_min -0.251
_refine_diff_density_rms 0.037
_refine_ls_extinction_method none
_refine_ls_goodness_of_fit_ref 0.836
_refine_ls_hydrogen_treatment mixed
_refine_ls_matrix_type full
_refine_ls_number_parameters 278
_refine_ls_number_reflns 4202
_refine_ls_number_restraints 0
_refine_ls_restrained_S_all 0.836
_refine_ls_R_factor_all 0.0316
_refine_ls_R_factor_gt 0.0207
_refine_ls_shift/su_max 0.001
_refine_ls_shift/su_mean 0.000
_refine_ls_structure_factor_coef Fsqd
_refine_ls_weighting_details 'calc w=1/[\s^2^(Fo^2^)+(0.0168P)^2^+0.0000P] where P=(Fo^2^+2Fc^2^)/3'
_refine_ls_weighting_scheme calc
_refine_ls_wR_factor_gt 0.0351
_refine_ls_wR_factor_ref 0.0361
_reflns_number_gt 3298
_reflns_number_total 4202
_reflns_threshold_expression >2sigma(I)
_cod_data_source_file b507351k.txt
_cod_data_source_block tobe
_cod_depositor_comments
;
The following automatic conversions were performed:
'_exptl_absorpt_correction_type' value 'Multi-scan' changed to
'multi-scan' according to
'/home/saulius/struct/CIF-dictionaries/cif_core.dic' dictionary named
'cif_core.dic' version 2.4.1 from 2010-06-29.

Automatic conversion script
Id: cif_fix_enum 1527 2010-12-29 10:47:43Z saulius 
;
_cod_original_sg_symbol_H-M C2/c
_cod_database_code 7203828

loop_
_symmetry_equiv_pos_as_xyz
'x, y, z'
'x, -y, z+1/2'
'x+1/2, y+1/2, z'
'x+1/2, -y+1/2, z+1/2'
'-x, -y, -z'
'-x, y, -z-1/2'
'-x+1/2, -y+1/2, -z'
'-x+1/2, y+1/2, -z-1/2'

loop_
_atom_site_label
_atom_site_type_symbol
_atom_site_fract_x
_atom_site_fract_y
_atom_site_fract_z
_atom_site_U_iso_or_equiv
_atom_site_adp_type
_atom_site_occupancy
_atom_site_symmetry_multiplicity
_atom_site_calc_flag
_atom_site_refinement_flags
_atom_site_disorder_assembly
_atom_site_disorder_group
Ce1 Ce 0.0000 0.163109(11) 0.2500 0.04575(5) Uani 1 2 d S . .
N1 N -0.03481(8) -0.02523(11) 0.18561(7) 0.0522(3) Uani 1 1 d . A .
C1 C -0.09835(14) 0.03872(17) 0.05626(10) 0.0841(6) Uani 1 1 d . A .
H1A H -0.1391 0.0806 0.0672 0.101 Uiso 1 1 calc R . .
H1B H -0.1236 0.0189 0.0023 0.101 Uiso 1 1 calc R . .
H1C H -0.0481 0.0836 0.0683 0.101 Uiso 1 1 calc R . .
C2 C -0.15521(13) -0.13505(18) 0.08414(12) 0.0885(7) Uani 1 1 d . A .
H2A H -0.1413 -0.2043 0.1125 0.106 Uiso 1 1 calc R . .
H2B H -0.1814 -0.1507 0.0295 0.106 Uiso 1 1 calc R . .
H2C H -0.1945 -0.0930 0.0970 0.106 Uiso 1 1 calc R . .
C3 C -0.01011(14) -0.13206(18) 0.08458(12) 0.0890(7) Uani 1 1 d . A .
H3A H 0.0430 -0.0914 0.1026 0.107 Uiso 1 1 calc R . .
H3B H -0.0338 -0.1409 0.0293 0.107 Uiso 1 1 calc R . .
H3C H 0.0002 -0.2045 0.1088 0.107 Uiso 1 1 calc R . .
C4 C -0.07347(11) -0.06722(14) 0.10526(10) 0.0583(5) Uani 1 1 d . . .
C5 C 0.0000 -0.08613(18) 0.2500 0.0502(6) Uani 1 2 d S . .
C6 C 0.0000 -0.2129(2) 0.2500 0.0687(7) Uani 1 2 d S A .
H6A H 0.0400 -0.2397 0.2315 0.082 Uiso 0.50 1 calc PR . .
H6B H -0.0566 -0.2397 0.2167 0.082 Uiso 0.50 1 calc PR . .
H6C H 0.0166 -0.2397 0.3018 0.082 Uiso 0.50 1 calc PR . .
C10 C -0.20366(11) 0.17490(17) 0.26680(12) 0.0649(5) Uani 1 1 d . . .
C13 C 0.07467(17) 0.38778(17) 0.40091(13) 0.0772(6) Uani 1 1 d . . .
N2 N -0.11544(13) 0.21650(15) 0.28871(14) 0.0543(5) Uani 0.8164(18) 1 d P A 1
N3 N 0.00869(13) 0.30574(15) 0.35024(11) 0.0598(5) Uani 0.8164(18) 1 d P A 1
C7 C -0.21941(18) 0.0881(2) 0.20671(16) 0.0829(8) Uani 0.8164(18) 1 d P A 1
H7A H -0.2763 0.0584 0.1898 0.099 Uiso 0.8164(18) 1 calc PR A 1
H7B H -0.1782 0.0288 0.2281 0.099 Uiso 0.8164(18) 1 calc PR A 1
H7C H -0.2139 0.1210 0.1634 0.099 Uiso 0.8164(18) 1 calc PR A 1
C8 C -0.2717(3) 0.2671(4) 0.2333(2) 0.0980(13) Uani 0.8164(18) 1 d P A 1
H8A H -0.3280 0.2339 0.2116 0.118 Uiso 0.8164(18) 1 calc PR A 1
H8B H -0.2635 0.3067 0.1935 0.118 Uiso 0.8164(18) 1 calc PR A 1
H8C H -0.2664 0.3183 0.2737 0.118 Uiso 0.8164(18) 1 calc PR A 1
C9 C -0.2108(2) 0.1176(3) 0.33656(17) 0.0972(10) Uani 0.8164(18) 1 d P A 1
H9A H -0.2040 0.1729 0.3752 0.117 Uiso 0.8164(18) 1 calc PR A 1
H9B H -0.1668 0.0618 0.3584 0.117 Uiso 0.8164(18) 1 calc PR A 1
H9C H -0.2662 0.0828 0.3191 0.117 Uiso 0.8164(18) 1 calc PR A 1
C11 C -0.07034(15) 0.29014(17) 0.34318(12) 0.0545(6) Uani 0.8164(18) 1 d P A 1
C12 C -0.10567(17) 0.34792(19) 0.39358(14) 0.0833(8) Uani 0.8164(18) 1 d P A 1
H12A H -0.0899 0.3060 0.4406 0.100 Uiso 0.8164(18) 1 calc PR A 1
H12B H -0.1672 0.3520 0.3662 0.100 Uiso 0.8164(18) 1 calc PR A 1
H12C H -0.0824 0.4223 0.4059 0.100 Uiso 0.8164(18) 1 calc PR A 1
C14 C 0.0995(2) 0.3705(4) 0.4869(2) 0.0988(12) Uani 0.8164(18) 1 d P A 1
H14A H 0.0511 0.3873 0.4970 0.119 Uiso 0.8164(18) 1 calc PR A 1
H14B H 0.1464 0.4193 0.5170 0.119 Uiso 0.8164(18) 1 calc PR A 1
H14C H 0.1165 0.2940 0.5006 0.119 Uiso 0.8164(18) 1 calc PR A 1
C15 C 0.14996(19) 0.3708(3) 0.38642(18) 0.1078(11) Uani 0.8164(18) 1 d P A 1
H15A H 0.1697 0.2949 0.3989 0.129 Uiso 0.8164(18) 1 calc PR A 1
H15B H 0.1948 0.4213 0.4181 0.129 Uiso 0.8164(18) 1 calc PR A 1
H15C H 0.1349 0.3850 0.3327 0.129 Uiso 0.8164(18) 1 calc PR A 1
C16 C 0.0416(3) 0.5089(3) 0.3788(3) 0.1164(13) Uani 0.8164(18) 1 d P A 1
H16A H 0.0190 0.5181 0.3236 0.140 Uiso 0.8164(18) 1 calc PR A 1
H16B H 0.0880 0.5606 0.4042 0.140 Uiso 0.8164(18) 1 calc PR A 1
H16C H -0.0029 0.5233 0.3947 0.140 Uiso 0.8164(18) 1 calc PR A 1
N2' N 0.1457(5) 0.2107(6) 0.2695(6) 0.050(2) Uani 0.1836(18) 1 d P . 2
N3' N 0.0944(6) 0.2959(6) 0.3444(4) 0.059(2) Uani 0.1836(18) 1 d P A 2
C7' C -0.2882(8) 0.1079(12) 0.1928(8) 0.099(5) Uani 0.1836(18) 1 d P A 2
H7D H -0.3162 0.0590 0.2144 0.119 Uiso 0.1836(18) 1 calc PR A 2
H7E H -0.2670 0.0648 0.1626 0.119 Uiso 0.1836(18) 1 calc PR A 2
H7F H -0.3286 0.1626 0.1603 0.119 Uiso 0.1836(18) 1 calc PR A 2
C8' C -0.1598(8) 0.0867(12) 0.3182(7) 0.093(4) Uani 0.1836(18) 1 d P A 2
H8D H -0.1086 0.1155 0.3599 0.112 Uiso 0.1836(18) 1 calc PR A 2
H8E H -0.1446 0.0301 0.2908 0.112 Uiso 0.1836(18) 1 calc PR A 2
H8F H -0.1963 0.0547 0.3388 0.112 Uiso 0.1836(18) 1 calc PR A 2
C9' C -0.2467(13) 0.2567(16) 0.2870(11) 0.112(6) Uani 0.1836(18) 1 d P A 2
H9D H -0.2400 0.2430 0.3387 0.135 Uiso 0.1836(18) 1 calc PR A 2
H9E H -0.3066 0.2550 0.2516 0.135 Uiso 0.1836(18) 1 calc PR A 2
H9F H -0.2233 0.3289 0.2849 0.135 Uiso 0.1836(18) 1 calc PR A 2
C11' C 0.1617(6) 0.2827(8) 0.3276(6) 0.059(3) Uani 0.1836(18) 1 d P A 2
C12' C 0.2463(7) 0.3415(10) 0.3728(8) 0.100(4) Uani 0.1836(18) 1 d P A 2
H12D H 0.2419 0.4180 0.3560 0.120 Uiso 0.1836(18) 1 calc PR A 2
H12E H 0.2906 0.3044 0.3642 0.120 Uiso 0.1836(18) 1 calc PR A 2
H12F H 0.2603 0.3395 0.4271 0.120 Uiso 0.1836(18) 1 calc PR A 2
C14' C 0.1505(10) 0.3562(19) 0.4873(10) 0.102(6) Uani 0.1836(18) 1 d P A 2
H14D H 0.1336 0.3811 0.5263 0.123 Uiso 0.1836(18) 1 calc PR A 2
H14E H 0.2030 0.3926 0.4949 0.123 Uiso 0.1836(18) 1 calc PR A 2
H14F H 0.1590 0.2765 0.4913 0.123 Uiso 0.1836(18) 1 calc PR A 2
C15' C 0.0956(15) 0.5032(15) 0.3727(15) 0.134(8) Uani 0.1836(18) 1 d P A 2
H15D H 0.0786 0.5000 0.3180 0.161 Uiso 0.1836(18) 1 calc PR A 2
H15E H 0.1561 0.5177 0.3996 0.161 Uiso 0.1836(18) 1 calc PR A 2
H15F H 0.0646 0.5622 0.3835 0.161 Uiso 0.1836(18) 1 calc PR A 2
C16' C 0.0029(10) 0.3623(14) 0.3895(9) 0.115(5) Uani 0.1836(18) 1 d P A 2
H16D H -0.0062 0.3821 0.4339 0.139 Uiso 0.1836(18) 1 calc PR A 2
H16E H -0.0048 0.2830 0.3808 0.139 Uiso 0.1836(18) 1 calc PR A 2
H16F H -0.0378 0.4015 0.3448 0.139 Uiso 0.1836(18) 1 calc PR A 2

loop_
_atom_site_aniso_label
_atom_site_aniso_U_11
_atom_site_aniso_U_22
_atom_site_aniso_U_33
_atom_site_aniso_U_23
_atom_site_aniso_U_13
_atom_site_aniso_U_12
Ce1 0.05684(9) 0.03898(7) 0.04686(8) 0.000 0.02769(6) 0.000
N1 0.0678(9) 0.0459(8) 0.0446(8) -0.0027(7) 0.0261(7) -0.0021(7)
C1 0.1172(17) 0.0776(15) 0.0496(12) -0.0069(11) 0.0291(12) -0.0020(12)
C2 0.0866(15) 0.0981(17) 0.0741(14) -0.0240(12) 0.0291(12) -0.0269(12)
C3 0.1085(17) 0.0954(17) 0.0778(14) -0.0209(12) 0.0544(13) 0.0025(13)
C4 0.0716(12) 0.0539(11) 0.0523(11) -0.0108(9) 0.0296(10) -0.0061(9)
C5 0.0560(14) 0.0406(13) 0.0659(17) 0.000 0.0377(13) 0.000
C6 0.092(2) 0.0458(14) 0.0772(19) 0.000 0.0447(17) 0.000
C10 0.0603(11) 0.0631(12) 0.0797(13) 0.0035(12) 0.0383(10) 0.0078(10)
C13 0.0991(18) 0.0623(13) 0.0661(15) -0.0228(11) 0.0322(14) -0.0204(12)
N2 0.0589(12) 0.0541(11) 0.0547(13) -0.0035(11) 0.0294(11) 0.0038(9)
N3 0.0764(15) 0.0514(12) 0.0570(12) -0.0133(9) 0.0341(11) -0.0079(9)
C7 0.0650(18) 0.087(2) 0.097(2) -0.0180(17) 0.0357(17) -0.0192(15)
C8 0.073(2) 0.107(3) 0.116(3) 0.026(3) 0.043(3) 0.0284(19)
C9 0.100(2) 0.103(2) 0.107(2) 0.0188(19) 0.062(2) -0.0043(18)
C11 0.0729(16) 0.0457(12) 0.0509(14) 0.0054(11) 0.0326(13) 0.0141(11)
C12 0.0993(18) 0.0806(18) 0.0788(17) -0.0159(15) 0.0470(15) 0.0182(15)
C14 0.109(3) 0.101(3) 0.069(2) -0.0282(18) 0.023(3) -0.015(3)
C15 0.108(2) 0.114(3) 0.109(2) -0.056(2) 0.055(2) -0.0538(19)
C16 0.174(4) 0.0552(19) 0.119(3) -0.0150(19) 0.064(3) -0.028(3)
N2' 0.051(5) 0.046(4) 0.059(6) -0.005(5) 0.029(5) 0.000(4)
N3' 0.085(6) 0.043(4) 0.048(5) -0.005(4) 0.029(5) 0.006(4)
C7' 0.067(8) 0.105(10) 0.099(10) -0.009(8) 0.012(8) -0.034(8)
C8' 0.083(9) 0.128(12) 0.089(9) 0.012(9) 0.055(8) -0.009(8)
C9' 0.122(17) 0.067(10) 0.18(2) 0.006(14) 0.092(18) 0.001(10)
C11' 0.048(6) 0.053(6) 0.065(7) 0.031(6) 0.015(5) -0.004(4)
C12' 0.062(7) 0.108(10) 0.121(10) -0.038(9) 0.031(7) -0.027(7)
C14' 0.107(13) 0.113(12) 0.061(8) -0.011(8) 0.012(11) 0.011(12)
C15' 0.20(2) 0.060(9) 0.205(19) 0.000(10) 0.147(19) -0.008(12)
C16' 0.101(12) 0.118(13) 0.109(12) -0.048(10) 0.030(10) 0.002(10)

loop_
_atom_type_symbol
_atom_type_description
_atom_type_scat_dispersion_real
_atom_type_scat_dispersion_imag
_atom_type_scat_source
C C 0.0033 0.0016 'International Tables Vol C Tables 4.2.6.8 and 6.1.1.4'
H H 0.0000 0.0000 'International Tables Vol C Tables 4.2.6.8 and 6.1.1.4'
N N 0.0061 0.0033 'International Tables Vol C Tables 4.2.6.8 and 6.1.1.4'
Ce Ce -0.2486 2.6331 'International Tables Vol C Tables 4.2.6.8 and 6.1.1.4'

loop_
_geom_angle_atom_site_label_1
_geom_angle_atom_site_label_2
_geom_angle_atom_site_label_3
_geom_angle
_geom_angle_site_symmetry_1
_geom_angle_site_symmetry_3
_geom_angle_publ_flag
N3' Ce1 N3' 98.3(4) . 6_556 ?
N3' Ce1 N2' 106.0(3) . 6_556 ?
N3' Ce1 N2' 54.7(3) 6_556 6_556 ?
N3' Ce1 N2' 54.7(3) . . ?
N3' Ce1 N2' 106.0(3) 6_556 . ?
N2' Ce1 N2' 153.2(4) 6_556 . ?
N3' Ce1 N2 88.6(2) . . ?
N3' Ce1 N2 72.0(2) 6_556 . ?
N2' Ce1 N2 23.5(2) 6_556 . ?
N2' Ce1 N2 143.06(19) . . ?
N3' Ce1 N2 72.0(2) . 6_556 ?
N3' Ce1 N2 88.6(2) 6_556 6_556 ?
N2' Ce1 N2 143.06(19) 6_556 6_556 ?
N2' Ce1 N2 23.5(2) . 6_556 ?
N2 Ce1 N2 150.48(9) . 6_556 ?
N3' Ce1 N1 153.18(19) . . ?
N3' Ce1 N1 106.23(18) 6_556 . ?
N2' Ce1 N1 97.1(2) 6_556 . ?
N2' Ce1 N1 106.99(19) . . ?
N2 Ce1 N1 108.89(6) . . ?
N2 Ce1 N1 97.64(6) 6_556 . ?
N3' Ce1 N1 106.23(18) . 6_556 ?
N3' Ce1 N1 153.18(19) 6_556 6_556 ?
N2' Ce1 N1 106.99(19) 6_556 6_556 ?
N2' Ce1 N1 97.1(2) . 6_556 ?
N2 Ce1 N1 97.64(6) . 6_556 ?
N2 Ce1 N1 108.89(6) 6_556 6_556 ?
N1 Ce1 N1 52.68(7) . 6_556 ?
N3' Ce1 N3 36.2(2) . . ?
N3' Ce1 N3 85.69(19) 6_556 . ?
N2' Ce1 N3 71.0(2) 6_556 . ?
N2' Ce1 N3 90.8(2) . . ?
N2 Ce1 N3 52.44(7) . . ?
N2 Ce1 N3 105.42(7) 6_556 . ?
N1 Ce1 N3 154.35(5) . . ?
N1 Ce1 N3 107.91(6) 6_556 . ?
N3' Ce1 N3 85.69(19) . 6_556 ?
N3' Ce1 N3 36.2(2) 6_556 6_556 ?
N2' Ce1 N3 90.8(2) 6_556 6_556 ?
N2' Ce1 N3 71.0(2) . 6_556 ?
N2 Ce1 N3 105.42(7) . 6_556 ?
N2 Ce1 N3 52.44(7) 6_556 6_556 ?
N1 Ce1 N3 107.91(6) . 6_556 ?
N1 Ce1 N3 154.35(5) 6_556 6_556 ?
N3 Ce1 N3 95.16(9) . 6_556 ?
N3' Ce1 C11' 27.5(3) . . ?
N3' Ce1 C11' 104.2(3) 6_556 . ?
N2' Ce1 C11' 131.4(3) 6_556 . ?
N2' Ce1 C11' 27.2(3) . . ?
N2 Ce1 C11' 116.0(2) . . ?
N2 Ce1 C11' 46.4(2) 6_556 . ?
N1 Ce1 C11' 131.5(2) . . ?
N1 Ce1 C11' 102.59(17) 6_556 . ?
N3 Ce1 C11' 63.6(2) . . ?
N3 Ce1 C11' 77.40(18) 6_556 . ?
N3' Ce1 C11' 104.2(3) . 6_556 ?
N3' Ce1 C11' 27.5(3) 6_556 6_556 ?
N2' Ce1 C11' 27.2(3) 6_556 6_556 ?
N2' Ce1 C11' 131.4(3) . 6_556 ?
N2 Ce1 C11' 46.4(2) . 6_556 ?
N2 Ce1 C11' 116.0(2) 6_556 6_556 ?
N1 Ce1 C11' 102.59(17) . 6_556 ?
N1 Ce1 C11' 131.5(2) 6_556 6_556 ?
N3 Ce1 C11' 77.40(18) . 6_556 ?
N3 Ce1 C11' 63.6(2) 6_556 6_556 ?
C11' Ce1 C11' 121.2(4) . 6_556 ?
C5 N1 C4 126.89(14) . . ?
C5 N1 Ce1 96.81(11) . . ?
C4 N1 Ce1 136.14(10) . . ?
N1 C4 C1 103.91(14) . . ?
N1 C4 C2 113.74(15) . . ?
C1 C4 C2 107.36(16) . . ?
N1 C4 C3 113.22(15) . . ?
C1 C4 C3 107.53(16) . . ?
C2 C4 C3 110.51(16) . . ?
N1 C5 N1 113.7(2) 6_556 . ?
N1 C5 C6 123.15(10) 6_556 . ?
N1 C5 C6 123.15(10) . . ?
N1 C5 Ce1 56.85(10) 6_556 . ?
N1 C5 Ce1 56.85(10) . . ?
C6 C5 Ce1 180.0 . . ?
C9' C10 C8' 121.3(9) . . ?
C9' C10 N2 107.4(8) . . ?
C8' C10 N2 83.0(5) . . ?
C9' C10 C7 140.6(8) . . ?
C8' C10 C7 83.3(6) . . ?
N2 C10 C7 105.69(17) . . ?
C9' C10 N2' 118.6(8) . 6_556 ?
C8' C10 N2' 105.6(6) . 6_556 ?
N2 C10 N2' 39.3(3) . 6_556 ?
C7 C10 N2' 76.8(4) . 6_556 ?
C9' C10 C8 37.0(7) . . ?
C8' C10 C8 155.0(6) . . ?
N2 C10 C8 112.8(2) . . ?
C7 C10 C8 109.2(2) . . ?
N2' C10 C8 98.5(4) 6_556 . ?
C9' C10 C9 79.2(8) . . ?
C8' C10 C9 45.1(5) . . ?
N2 C10 C9 111.34(19) . . ?
C7 C10 C9 107.8(2) . . ?
N2' C10 C9 147.1(4) 6_556 . ?
C8 C10 C9 109.9(2) . . ?
C9' C10 C7' 101.0(10) . . ?
C8' C10 C7' 103.4(7) . . ?
N2 C10 C7' 141.9(5) . . ?
C7 C10 C7' 40.2(5) . . ?
N2' C10 C7' 104.3(6) 6_556 . ?
C8 C10 C7' 76.5(5) . . ?
C9 C10 C7' 98.4(5) . . ?
C16' C13 C15 150.2(8) . . ?
C16' C13 N3 44.1(7) . . ?
C15 C13 N3 106.06(19) . . ?
C16' C13 C14 86.7(8) . . ?
C15 C13 C14 109.5(2) . . ?
N3 C13 C14 112.8(2) . . ?
C16' C13 C16 87.5(8) . . ?
C15 C13 C16 109.4(2) . . ?
N3 C13 C16 110.3(2) . . ?
C14 C13 C16 108.6(3) . . ?
C16' C13 C15' 122.1(11) . . ?
C15 C13 C15' 72.5(7) . . ?
N3 C13 C15' 124.9(10) . . ?
C14 C13 C15' 119.3(9) . . ?
C16 C13 C15' 37.1(6) . . ?
C16' C13 C14' 115.5(10) . . ?
C15 C13 C14' 77.0(6) . . ?
N3 C13 C14' 123.4(8) . . ?
C14 C13 C14' 32.5(6) . . ?
C16 C13 C14' 121.9(8) . . ?
C15' C13 C14' 110.1(13) . . ?
C16' C13 N3' 101.8(8) . . ?
C15 C13 N3' 48.4(3) . . ?
N3 C13 N3' 57.7(3) . . ?
C14 C13 N3' 124.7(3) . . ?
C16 C13 N3' 126.1(3) . . ?
C15' C13 N3' 102.0(7) . . ?
C14' C13 N3' 101.7(7) . . ?
C11 N2 C10 128.60(19) . . ?
C11 N2 Ce1 97.56(13) . . ?
C10 N2 Ce1 133.58(14) . . ?
C11 N3 C13 128.2(2) . . ?
C11 N3 Ce1 96.47(14) . . ?
C13 N3 Ce1 135.32(16) . . ?
N3 C11 N2 113.46(19) . . ?
N3 C11 C12 123.8(2) . . ?
N2 C11 C12 122.7(2) . . ?
N3 C11 Ce1 57.26(12) . . ?
N2 C11 Ce1 56.26(11) . . ?
C12 C11 Ce1 176.29(15) . . ?
C11' N2' C10 128.9(7) . 6_556 ?
C11' N2' Ce1 95.7(6) . . ?
C10 N2' Ce1 135.3(5) 6_556 . ?
C11' N3' C13 132.3(8) . . ?
C11' N3' Ce1 96.6(6) . . ?
C13 N3' Ce1 130.5(5) . . ?
N2' C11' N3' 112.9(8) . . ?
N2' C11' C12' 124.9(10) . . ?
N3' C11' C12' 122.1(10) . . ?
N2' C11' Ce1 57.0(5) . . ?
N3' C11' Ce1 56.0(5) . . ?
C12' C11' Ce1 176.2(8) . . ?

loop_
_geom_bond_atom_site_label_1
_geom_bond_atom_site_label_2
_geom_bond_distance
_geom_bond_site_symmetry_2
_geom_bond_publ_flag
Ce1 N3' 2.422(8) . ?
Ce1 N3' 2.422(8) 6_556 ?
Ce1 N2' 2.448(8) 6_556 ?
Ce1 N2' 2.448(8) . ?
Ce1 N2 2.4993(19) . ?
Ce1 N2 2.4993(19) 6_556 ?
Ce1 N1 2.5068(16) . ?
Ce1 N1 2.5068(16) 6_556 ?
Ce1 N3 2.522(2) . ?
Ce1 N3 2.522(2) 6_556 ?
Ce1 C11' 2.904(9) . ?
Ce1 C11' 2.904(9) 6_556 ?
N1 C5 1.3284(17) . ?
N1 C4 1.474(2) . ?
C1 C4 1.520(2) . ?
C2 C4 1.523(2) . ?
C3 C4 1.529(2) . ?
C5 N1 1.3284(17) 6_556 ?
C5 C6 1.512(3) . ?
C10 C9' 1.382(19) . ?
C10 C8' 1.414(13) . ?
C10 N2 1.481(3) . ?
C10 C7 1.483(3) . ?
C10 N2' 1.512(8) 6_556 ?
C10 C8 1.532(4) . ?
C10 C9 1.555(3) . ?
C10 C7' 1.725(11) . ?
C13 C16' 1.203(15) . ?
C13 C15 1.461(4) . ?
C13 N3 1.495(3) . ?
C13 C14 1.525(5) . ?
C13 C16 1.544(5) . ?
C13 C15' 1.578(17) . ?
C13 C14' 1.645(17) . ?
C13 N3' 1.678(8) . ?
N2 C11 1.326(3) . ?
N3 C11 1.327(3) . ?
C11 C12 1.517(3) . ?
N2' C11' 1.336(13) . ?
N2' C10 1.512(8) 6_556 ?
N3' C11' 1.348(12) . ?
C11' C12' 1.509(13) . ?
